data_7210797
loop_
_publ_author_name
'Calder\'on-Casado, Ainhoa'
'Barandika, Gotzone'
'Baz\'an, Bego\~na'
'Urtiaga, Miren-Karmele'
'Arriortua, Mar\'ia-Isabel'

_publ_section_title
;
 Host--guest chemistry of NiII coordination compounds with PDC and
 (py)2CO: reversible crystal-to-amorphous transformations induced by
 solvent exchange
;
_journal_issue 25
_journal_name_full CrystEngComm
_journal_page_first 5134
_journal_paper_doi 10.1039/c3ce40377g
_journal_volume 15
_journal_year 2013
_chemical_compound_source 'synthesis as described'
_chemical_formula_moiety 'C21 H20 N3 Ni O7, C3 H7 O'
_chemical_formula_sum 'C24 H27 N3 Ni O8'
_chemical_formula_weight 544.2
_chemical_name_systematic
;
?
;
_space_group_IT_number 2
_symmetry_cell_setting triclinic
_symmetry_Int_Tables_number 2
_symmetry_space_group_name_Hall '-P 1'
_symmetry_space_group_name_H-M 'P -1'
_atom_sites_solution_hydrogens geom
_atom_sites_solution_primary direct
_atom_sites_solution_secondary difmap
_audit_conform_dict_location ftp://ftp.iucr.org/pub/cif_core.dic
_audit_conform_dict_name cif_core.dic
_audit_conform_dict_version 2.4
_audit_creation_date 2013-04-09T17:20:43-00:00
_audit_creation_method 'WinGX routine CIF_UPDATE'
_cell_angle_alpha 105.113(4)
_cell_angle_beta 102.302(4)
_cell_angle_gamma 97.866(4)
_cell_formula_units_Z 2
_cell_length_a 8.5403(4)
_cell_length_b 10.9818(5)
_cell_length_c 14.1674(7)
_cell_measurement_reflns_used 2907
_cell_measurement_temperature 100(2)
_cell_measurement_theta_max 74.0891
_cell_measurement_theta_min 3.3442
_cell_volume 1226.97(11)
_computing_cell_refinement CrysAlisPro
_computing_data_collection CrysAlisPro
_computing_data_reduction CrysAlisPro
_computing_molecular_graphics 'Ortep-3 for Windows (Farrugia, 1997)'
_computing_publication_material 'WinGX publication routines (Farrugia, 1999)'
_computing_structure_refinement 'SHELXL-97 (Sheldrick, 2008)'
_diffrn_ambient_temperature 100(2)
_diffrn_detector_area_resol_mean 5.2012
_diffrn_measured_fraction_theta_full 0.98
_diffrn_measured_fraction_theta_max 0.98
_diffrn_measurement_device_type 'SuperNova, Single source at offset), Atlas'
_diffrn_measurement_method '\w scans'
_diffrn_orient_matrix_UB_11 0.1366881
_diffrn_orient_matrix_UB_12 -0.0044047
_diffrn_orient_matrix_UB_13 -0.0556351
_diffrn_orient_matrix_UB_21 0.1069001
_diffrn_orient_matrix_UB_22 0.1197344
_diffrn_orient_matrix_UB_23 0.0841651
_diffrn_orient_matrix_UB_31 0.0740037
_diffrn_orient_matrix_UB_32 -0.0876255
_diffrn_orient_matrix_UB_33 0.0585895
_diffrn_radiation_monochromator graphite
_diffrn_radiation_type CuK\a
_diffrn_radiation_wavelength 1.54184
_diffrn_reflns_av_R_equivalents 0.0292
_diffrn_reflns_av_unetI/netI 0.0493
_diffrn_reflns_limit_h_max 9
_diffrn_reflns_limit_h_min -10
_diffrn_reflns_limit_k_max 11
_diffrn_reflns_limit_k_min -13
_diffrn_reflns_limit_l_max 17
_diffrn_reflns_limit_l_min -15
_diffrn_reflns_number 6501
_diffrn_reflns_theta_full 68.19
_diffrn_reflns_theta_max 68.19
_diffrn_reflns_theta_min 3.35
_exptl_absorpt_coefficient_mu 1.612
_exptl_absorpt_correction_T_max 0.959
_exptl_absorpt_correction_T_min 0.9
_exptl_absorpt_correction_type analytical
_exptl_absorpt_process_details
;
CrysAlisPro, Agilent Technologies,
Version 1.171.35.11 (release 16-05-2011 CrysAlis171 .NET)
(compiled May 16 2011,17:55:39)
Analytical numeric absorption correction using a multifaceted crystal
model based on expressions derived by R.C. Clark & J.S.
(Clark, R. C. & Reid, J. S. (1995). Acta Cryst. A51, 887-897)
;
_exptl_crystal_colour 'pale purple'
_exptl_crystal_density_diffrn 1.473
_exptl_crystal_density_method 'not measured'
_exptl_crystal_description Prism
_exptl_crystal_F_000 568
_exptl_crystal_size_max 0.0991
_exptl_crystal_size_mid 0.0498
_exptl_crystal_size_min 0.0324
_refine_diff_density_max 1.76
_refine_diff_density_min -1.399
_refine_diff_density_rms 0.097
_refine_ls_extinction_method none
_refine_ls_goodness_of_fit_ref 1.034
_refine_ls_hydrogen_treatment mixed
_refine_ls_matrix_type full
_refine_ls_number_parameters 325
_refine_ls_number_reflns 4401
_refine_ls_number_restraints 56
_refine_ls_restrained_S_all 1.031
_refine_ls_R_factor_all 0.0909
_refine_ls_R_factor_gt 0.0748
_refine_ls_shift/su_max 0
_refine_ls_shift/su_mean 0
_refine_ls_structure_factor_coef Fsqd
_refine_ls_weighting_details 'calc w=1/[\s^2^(Fo^2^)+(0.0814P)^2^+4.4133P] where P=(Fo^2^+2Fc^2^)/3'
_refine_ls_weighting_scheme calc
_refine_ls_wR_factor_gt 0.1804
_refine_ls_wR_factor_ref 0.1958
_reflns_number_gt 3570
_reflns_number_total 4401
_reflns_threshold_expression >2\s(I)
_cod_data_source_file c3ce40377g.txt
_cod_data_source_block '[Ni(dpk)(2,5-PDC)(C3H8O)]C3H8O'
_cod_original_cell_volume 1226.97(10)
_cod_database_code 7210797

loop_
_symmetry_equiv_pos_as_xyz
'x, y, z'
'-x, -y, -z'

loop_
_atom_site_label
_atom_site_type_symbol
_atom_site_fract_x
_atom_site_fract_y
_atom_site_fract_z
_atom_site_U_iso_or_equiv
_atom_site_adp_type
_atom_site_occupancy
_atom_site_symmetry_multiplicity
_atom_site_calc_flag
_atom_site_refinement_flags
_atom_site_disorder_assembly
_atom_site_disorder_group
C1 C 0.1016(6) 0.6631(4) 0.2343(3) 0.0301(9) Uani 1 1 d . . .
C2 C 0.0800(7) 0.7866(4) 0.2748(3) 0.0353(11) Uani 1 1 d . . .
H2 H 0.0982 0.8506 0.2421 0.042 Uiso 1 1 calc R . .
C3 C 0.0313(6) 0.8153(4) 0.3638(3) 0.0326(10) Uani 1 1 d . . .
H3 H 0.0123 0.8988 0.392 0.039 Uiso 1 1 calc R . .
C4 C 0.0104(5) 0.7208(4) 0.4115(3) 0.0262(9) Uani 1 1 d . . .
C5 C 0.0339(5) 0.5985(4) 0.3656(3) 0.0246(8) Uani 1 1 d . . .
H5 H 0.0195 0.5335 0.3978 0.03 Uiso 1 1 calc R . .
C6 C 0.1573(6) 0.6238(4) 0.1376(3) 0.0318(10) Uani 1 1 d . . .
C7 C -0.0377(5) 0.7495(4) 0.5101(3) 0.0256(9) Uani 1 1 d . . .
C8 C 0.1525(7) 0.2067(5) -0.0009(4) 0.0384(11) Uani 1 1 d . . .
H8 H 0.1348 0.2697 -0.0347 0.046 Uiso 1 1 calc R . .
C9 C 0.1825(8) 0.0912(5) -0.0532(4) 0.0508(15) Uani 1 1 d . . .
H9 H 0.1828 0.0741 -0.1225 0.061 Uiso 1 1 calc R . .
C10 C 0.2121(9) 0.0007(5) -0.0033(5) 0.0552(16) Uani 1 1 d . . .
H10 H 0.2322 -0.0797 -0.0381 0.066 Uiso 1 1 calc R . .
C11 C 0.2123(8) 0.0285(5) 0.0982(4) 0.0466(14) Uani 1 1 d . . .
H11 H 0.2355 -0.031 0.1348 0.056 Uiso 1 1 calc R . .
C12 C 0.1779(6) 0.1449(4) 0.1440(4) 0.0329(10) Uani 1 1 d . . .
C13 C 0.1729(6) 0.1890(4) 0.2551(3) 0.0325(10) Uani 1 1 d . . .
C14 C 0.3231(3) 0.2876(3) 0.3113(3) 0.0519(6) Uani 1 1 d G . .
C15 C 0.4596(4) 0.2717(3) 0.3769(3) 0.0519(6) Uani 1 1 d G . .
H15 H 0.4594 0.1926 0.3926 0.062 Uiso 1 1 calc R . .
C16 C 0.5963(3) 0.3714(4) 0.4197(3) 0.0519(6) Uani 1 1 d G . .
H16 H 0.6895 0.3605 0.4646 0.062 Uiso 1 1 calc R . .
C17 C 0.5965(3) 0.4870(3) 0.3968(3) 0.0519(6) Uani 1 1 d G . .
H17 H 0.69 0.5552 0.4261 0.062 Uiso 1 1 calc R . .
C18 C 0.4601(4) 0.5029(3) 0.3311(3) 0.0519(6) Uani 1 1 d G . .
H18 H 0.4603 0.582 0.3155 0.062 Uiso 1 1 calc R . .
N3 N 0.3234(3) 0.4032(3) 0.2884(2) 0.0519(6) Uani 1 1 d G B .
C20 C -0.2777(7) 0.3892(6) 0.1396(5) 0.0513(14) Uani 1 1 d . . .
N1 N 0.0760(5) 0.5694(3) 0.2778(3) 0.0262(8) Uani 1 1 d . B .
N2 N 0.1476(5) 0.2327(3) 0.0960(3) 0.0298(8) Uani 1 1 d . B .
O1 O 0.1805(4) 0.5103(3) 0.1110(2) 0.0329(7) Uani 1 1 d . B .
O2 O 0.1794(5) 0.7070(3) 0.0938(2) 0.0386(8) Uani 1 1 d . . .
O3 O -0.0145(4) 0.6728(3) 0.5608(2) 0.0305(7) Uani 1 1 d . . .
O4 O -0.0971(5) 0.8479(3) 0.5336(3) 0.0404(8) Uani 1 1 d . . .
O5 O 0.0361(4) 0.2516(3) 0.2555(2) 0.0269(6) Uani 1 1 d . B .
O6 O 0.1573(5) 0.0833(3) 0.2899(3) 0.0456(9) Uani 1 1 d D . .
O7 O -0.1373(4) 0.3616(4) 0.1040(2) 0.0364(8) Uani 1 1 d D B .
Ni1 Ni 0.10342(9) 0.39541(6) 0.18885(5) 0.0244(2) Uani 1 1 d . . .
O8 O 0.665(3) 1.016(2) 0.4134(18) 0.151(9) Uani 0.519(11) 1 d PU A 1
C22 C 0.4507(17) 0.8250(10) 0.3908(9) 0.055(3) Uani 0.519(11) 1 d PU A 1
H22A H 0.4176 0.8805 0.4462 0.083 Uiso 0.519(11) 1 calc PR A 1
H22B H 0.5309 0.779 0.4185 0.083 Uiso 0.519(11) 1 calc PR A 1
H22C H 0.3544 0.7625 0.3441 0.083 Uiso 0.519(11) 1 calc PR A 1
C23 C 0.523(2) 0.9026(16) 0.3372(14) 0.065(4) Uani 0.519(11) 1 d PU A 1
H23 H 0.4352 0.9437 0.3073 0.078 Uiso 0.519(11) 1 calc PR A 1
C24 C 0.5721(18) 0.8231(14) 0.2521(12) 0.073(4) Uani 0.519(11) 1 d PU A 1
H24A H 0.6198 0.8786 0.217 0.11 Uiso 0.519(11) 1 calc PR A 1
H24B H 0.476 0.7611 0.2048 0.11 Uiso 0.519(11) 1 calc PR A 1
H24C H 0.6534 0.7766 0.2777 0.11 Uiso 0.519(11) 1 calc PR A 1
O8A O 0.6757(19) 1.0207(15) 0.2996(12) 0.111(5) Uani 0.481(11) 1 d PU A 2
C24A C 0.557(2) 0.8181(18) 0.3342(14) 0.076(5) Uiso 0.481(11) 1 d P A 2
H24D H 0.4978 0.7819 0.2626 0.114 Uiso 0.481(11) 1 calc PR A 2
H24E H 0.4926 0.7871 0.3758 0.114 Uiso 0.481(11) 1 calc PR A 2
H24F H 0.6627 0.7912 0.3453 0.114 Uiso 0.481(11) 1 calc PR A 2
C22A C 0.6745(19) 1.0038(14) 0.4653(11) 0.048(3) Uani 0.481(11) 1 d PU A 2
H22D H 0.6965 1.0981 0.4901 0.072 Uiso 0.481(11) 1 calc PR A 2
H22E H 0.7784 0.9743 0.4717 0.072 Uiso 0.481(11) 1 calc PR A 2
H22F H 0.6107 0.9681 0.5052 0.072 Uiso 0.481(11) 1 calc PR A 2
C23A C 0.586(3) 0.962(2) 0.3633(15) 0.058(4) Uani 0.481(11) 1 d PU A 2
H23A H 0.4777 0.989 0.358 0.069 Uiso 0.481(11) 1 calc PR A 2
C19 C -0.3216(12) 0.5121(10) 0.1165(8) 0.0564(16) Uani 0.762(10) 1 d PU B 1
H19A H -0.2246 0.5821 0.1436 0.085 Uiso 0.762(10) 1 calc PR B 1
H19B H -0.4086 0.5372 0.148 0.085 Uiso 0.762(10) 1 calc PR B 1
H19C H -0.3596 0.4951 0.043 0.085 Uiso 0.762(10) 1 calc PR B 1
C21 C -0.4102(10) 0.2788(8) 0.1024(7) 0.0564(16) Uani 0.762(10) 1 d P B 1
H21A H -0.3718 0.2053 0.1197 0.085 Uiso 0.762(10) 1 calc PR B 1
H21B H -0.4496 0.2577 0.0287 0.085 Uiso 0.762(10) 1 calc PR B 1
H21C H -0.4996 0.2981 0.1334 0.085 Uiso 0.762(10) 1 calc PR B 1
C21A C -0.337(3) 0.292(3) 0.185(2) 0.0564(16) Uani 0.238(10) 1 d P B 2
H21D H -0.248 0.2504 0.208 0.085 Uiso 0.238(10) 1 calc PR B 2
H21E H -0.4274 0.2268 0.1349 0.085 Uiso 0.238(10) 1 calc PR B 2
H21F H -0.3765 0.3337 0.2433 0.085 Uiso 0.238(10) 1 calc PR B 2
C19A C -0.367(4) 0.471(3) 0.107(3) 0.0564(16) Uani 0.238(10) 1 d PU B 2
H19D H -0.3018 0.5254 0.0789 0.085 Uiso 0.238(10) 1 calc PR B 2
H19E H -0.3973 0.5254 0.1645 0.085 Uiso 0.238(10) 1 calc PR B 2
H19F H -0.4665 0.421 0.0552 0.085 Uiso 0.238(10) 1 calc PR B 2
H5H H 0.036(10) 0.276(8) 0.316(6) 0.085 Uiso 1 1 d . . .
H7 H -0.163(10) 0.340(7) 0.0426(16) 0.085 Uiso 1 1 d D . .
H6 H 0.138(10) 0.106(7) 0.346(3) 0.085 Uiso 1 1 d D . .

loop_
_atom_site_aniso_label
_atom_site_aniso_U_11
_atom_site_aniso_U_22
_atom_site_aniso_U_33
_atom_site_aniso_U_23
_atom_site_aniso_U_13
_atom_site_aniso_U_12
C1 0.045(3) 0.025(2) 0.025(2) 0.0100(17) 0.0126(19) 0.0106(19)
C2 0.061(3) 0.026(2) 0.028(2) 0.0146(18) 0.020(2) 0.012(2)
C3 0.054(3) 0.021(2) 0.026(2) 0.0073(17) 0.015(2) 0.013(2)
C4 0.034(2) 0.023(2) 0.023(2) 0.0087(16) 0.0089(17) 0.0066(17)
C5 0.035(2) 0.023(2) 0.0180(19) 0.0075(16) 0.0093(17) 0.0056(17)
C6 0.046(3) 0.024(2) 0.027(2) 0.0101(18) 0.012(2) 0.0074(19)
C7 0.035(2) 0.0190(19) 0.024(2) 0.0056(16) 0.0098(17) 0.0053(17)
C8 0.056(3) 0.034(3) 0.030(2) 0.008(2) 0.023(2) 0.010(2)
C9 0.082(4) 0.043(3) 0.038(3) 0.009(2) 0.036(3) 0.018(3)
C10 0.089(5) 0.033(3) 0.056(3) 0.007(2) 0.048(3) 0.020(3)
C11 0.073(4) 0.032(3) 0.051(3) 0.015(2) 0.039(3) 0.022(3)
C12 0.047(3) 0.024(2) 0.034(2) 0.0088(18) 0.023(2) 0.0085(19)
C13 0.050(3) 0.025(2) 0.031(2) 0.0108(18) 0.021(2) 0.018(2)
C14 0.0388(11) 0.0590(14) 0.0505(13) 0.0043(11) 0.0086(10) 0.0135(10)
C15 0.0388(11) 0.0590(14) 0.0505(13) 0.0043(11) 0.0086(10) 0.0135(10)
C16 0.0388(11) 0.0590(14) 0.0505(13) 0.0043(11) 0.0086(10) 0.0135(10)
C17 0.0388(11) 0.0590(14) 0.0505(13) 0.0043(11) 0.0086(10) 0.0135(10)
C18 0.0388(11) 0.0590(14) 0.0505(13) 0.0043(11) 0.0086(10) 0.0135(10)
N3 0.0388(11) 0.0590(14) 0.0505(13) 0.0043(11) 0.0086(10) 0.0135(10)
C20 0.045(3) 0.076(4) 0.051(3) 0.027(3) 0.028(3) 0.027(3)
N1 0.038(2) 0.0230(17) 0.0225(17) 0.0101(14) 0.0113(15) 0.0091(15)
N2 0.041(2) 0.0246(18) 0.0277(19) 0.0064(15) 0.0180(16) 0.0078(16)
O1 0.053(2) 0.0244(15) 0.0304(16) 0.0119(13) 0.0233(15) 0.0114(14)
O2 0.070(2) 0.0246(16) 0.0264(16) 0.0100(13) 0.0221(16) 0.0078(15)
O3 0.0495(19) 0.0244(14) 0.0225(15) 0.0088(12) 0.0148(13) 0.0111(13)
O4 0.066(2) 0.0338(18) 0.0358(18) 0.0160(15) 0.0277(17) 0.0225(17)
O5 0.0378(17) 0.0229(14) 0.0236(15) 0.0078(12) 0.0139(13) 0.0071(12)
O6 0.081(3) 0.0300(17) 0.039(2) 0.0153(15) 0.0300(19) 0.0212(18)
O7 0.0343(17) 0.057(2) 0.0223(15) 0.0125(15) 0.0120(13) 0.0165(15)
Ni1 0.0344(4) 0.0213(4) 0.0214(4) 0.0073(3) 0.0125(3) 0.0081(3)
O8 0.129(13) 0.127(13) 0.156(17) 0.010(12) -0.011(12) 0.029(10)
C22 0.085(8) 0.033(5) 0.048(6) 0.012(5) 0.023(6) 0.007(5)
C23 0.082(10) 0.041(8) 0.075(10) 0.028(7) 0.018(8) 0.010(7)
C24 0.066(8) 0.072(8) 0.076(9) 0.011(7) 0.022(7) 0.012(7)
O8A 0.110(10) 0.127(11) 0.113(10) 0.042(8) 0.055(8) 0.032(8)
C22A 0.047(7) 0.041(6) 0.053(8) 0.006(6) 0.016(6) 0.009(5)
C23A 0.067(10) 0.054(10) 0.070(10) 0.025(8) 0.034(9) 0.035(8)
C19 0.045(3) 0.065(4) 0.055(3) 0.005(3) 0.019(3) 0.014(3)
C21 0.045(3) 0.065(4) 0.055(3) 0.005(3) 0.019(3) 0.014(3)
C21A 0.045(3) 0.065(4) 0.055(3) 0.005(3) 0.019(3) 0.014(3)
C19A 0.045(3) 0.065(4) 0.055(3) 0.005(3) 0.019(3) 0.014(3)

loop_
_atom_type_symbol
_atom_type_description
_atom_type_scat_dispersion_real
_atom_type_scat_dispersion_imag
_atom_type_scat_source
C C 0.0181 0.0091 'International Tables Vol C Tables 4.2.6.8 and 6.1.1.4'
H H 0 0 'International Tables Vol C Tables 4.2.6.8 and 6.1.1.4'
N N 0.0311 0.018 'International Tables Vol C Tables 4.2.6.8 and 6.1.1.4'
O O 0.0492 0.0322 'International Tables Vol C Tables 4.2.6.8 and 6.1.1.4'
Ni Ni -3.0029 0.5091 'International Tables Vol C Tables 4.2.6.8 and 6.1.1.4'

loop_
_exptl_crystal_face_index_h
_exptl_crystal_face_index_k
_exptl_crystal_face_index_l
_exptl_crystal_face_perp_dist
3 -1 -8 0.0264
-4 -3 0 0.0148
-2 2 8 0.0181
3 -6 4 0.0466
-2 6 -6 0.0451
4 4 1 0.0115

loop_
_geom_angle_atom_site_label_1
_geom_angle_atom_site_label_2
_geom_angle_atom_site_label_3
_geom_angle
N1 C1 C2 122.5(4)
N1 C1 C6 115.3(4)
C2 C1 C6 122.2(4)
C1 C2 C3 118.8(4)
C2 C3 C4 119.3(4)
C3 C4 C5 118.5(4)
C3 C4 C7 120.8(4)
C5 C4 C7 120.7(4)
N1 C5 C4 122.3(4)
O2 C6 O1 126.3(4)
O2 C6 C1 117.4(4)
O1 C6 C1 116.3(4)
O3 C7 O4 126.1(4)
O3 C7 C4 116.9(4)
O4 C7 C4 117.0(4)
N2 C8 C9 122.1(5)
C8 C9 C10 118.9(5)
C9 C10 C11 119.4(5)
C12 C11 C10 117.8(5)
N2 C12 C11 123.2(4)
N2 C12 C13 112.9(4)
C11 C12 C13 123.9(4)
O6 C13 O5 113.2(4)
O6 C13 C14 113.9(4)
O5 C13 C14 107.7(3)
O6 C13 C12 108.9(4)
O5 C13 C12 105.3(4)
C14 C13 C12 107.4(4)
C15 C14 N3 120
C15 C14 C13 126.6(3)
N3 C14 C13 113.3(3)
C16 C15 C14 120
C17 C16 C15 120
C16 C17 C18 120
N3 C18 C17 120
C18 N3 C14 120
C18 N3 Ni1 129.65(18)
C14 N3 Ni1 110.35(18)
C19A C20 O7 121.4(15)
C19A C20 C21 95.5(14)
O7 C20 C21 111.6(5)
C19A C20 C21A 124.6(17)
O7 C20 C21A 111.3(11)
C21 C20 C21A 47.3(11)
C19A C20 C19 19.3(13)
O7 C20 C19 109.3(5)
C21 C20 C19 114.8(6)
C21A C20 C19 139.3(11)
C5 N1 C1 118.6(4)
C5 N1 Ni1 130.5(3)
C1 N1 Ni1 110.8(3)
C12 N2 C8 118.5(4)
C12 N2 Ni1 112.3(3)
C8 N2 Ni1 129.2(3)
C6 O1 Ni1 115.3(3)
C13 O5 Ni1 100.2(2)
C20 O7 Ni1 127.8(3)
O1 Ni1 N2 93.72(13)
O1 Ni1 N1 81.22(13)
N2 Ni1 N1 174.43(14)
O1 Ni1 N3 100.20(15)
N2 Ni1 N3 86.56(15)
N1 Ni1 N3 92.04(14)
O1 Ni1 O7 91.81(14)
N2 Ni1 O7 92.41(15)
N1 Ni1 O7 90.07(14)
N3 Ni1 O7 167.99(14)
O1 Ni1 O5 170.81(12)
N2 Ni1 O5 77.16(13)
N1 Ni1 O5 107.85(13)
N3 Ni1 O5 78.38(13)
O7 Ni1 O5 89.71(13)
C22 C23 C24 111.5(13)
C22 C23 O8 110.8(16)
C24 C23 O8 114.0(17)
C22A C23A C24A 104.8(14)
C22A C23A O8A 111.3(18)
C24A C23A O8A 114.2(14)

loop_
_geom_bond_atom_site_label_1
_geom_bond_atom_site_label_2
_geom_bond_distance
C1 N1 1.348(5)
C1 C2 1.382(6)
C1 C6 1.521(6)
C2 C3 1.384(6)
C3 C4 1.390(6)
C4 C5 1.393(6)
C4 C7 1.507(6)
C5 N1 1.339(5)
C6 O2 1.245(5)
C6 O1 1.261(5)
C7 O3 1.252(5)
C7 O4 1.253(5)
C8 N2 1.339(6)
C8 C9 1.380(7)
C9 C10 1.382(8)
C10 C11 1.391(8)
C11 C12 1.376(7)
C12 N2 1.339(6)
C12 C13 1.534(6)
C13 O6 1.376(6)
C13 O5 1.435(5)
C13 C14 1.479(6)
C14 C15 1.39
C14 N3 1.39
C15 C16 1.39
C16 C17 1.39
C17 C18 1.39
C18 N3 1.39
N3 Ni1 2.071(2)
C20 C19A 1.36(4)
C20 O7 1.436(6)
C20 C21 1.437(10)
C20 C21A 1.47(3)
C20 C19 1.546(12)
N1 Ni1 2.070(3)
N2 Ni1 2.058(4)
O1 Ni1 2.012(3)
O5 Ni1 2.116(3)
O7 Ni1 2.077(3)
O8 C23 1.59(3)
C22 C23 1.440(19)
C23 C24 1.47(2)
O8A C23A 1.51(2)
C24A C23A 1.50(2)
C22A C23A 1.40(3)
